data_2216359
loop_
_publ_author_name
'Li-Li Kong'
'Shan Gao'
'Li-Hua Huo'
'Ng, Seik Weng'

_publ_section_title
;<i>catena</i>-Poly[[[bis(1<i>H</i>-benzimidazole-\k<i>N</i>^3^)copper(II)]-\m-3-(4-carboxylatophenoxy)propionato-\k^2^<i>O</i>:<i>O</i>']
 <i>N</i>,<i>N</i>-dimethylformamide solvate pentahydrate]
;
_journal_coeditor_code CI2497
_journal_issue 12
_journal_name_full 'Acta Crystallographica Section E'
_journal_page_first m3153
_journal_page_last m3153
_journal_paper_doi 10.1107/S1600536807060096
_journal_volume 63
_journal_year 2007
_chemical_formula_iupac '[Cu (C7 H5 N2)2 (C10 H8 O5)], C3 H7 N O, 5H2 O'
_chemical_formula_moiety 'Cu (C7 H5 N2)2 (C10 H8 O5), C3 H7 N O, 5H2 O'
_chemical_formula_sum 'C27 H37 Cu N5 O11'
_chemical_formula_weight 671.16
_chemical_name_systematic
;
<i>catena</i>-Poly[[[bis(1H-benzimidazole-\kN^3^)copper(II)]-\m-
3-(4-carboxylatophenoxy)propionato-\k^2^<i>O</i>:<i>O</i>']
<i>N</i>,<i>N</i>-dimethylformamide solvate pentahydrate]
;
_space_group_IT_number 14
_symmetry_cell_setting monoclinic
_symmetry_space_group_name_Hall '-P 2yn'
_symmetry_space_group_name_H-M 'P 1 21/n 1'
_atom_sites_solution_hydrogens geom
_atom_sites_solution_primary direct
_atom_sites_solution_secondary difmap
_audit_creation_method SHELXL-97
_cell_angle_alpha 90.00
_cell_angle_beta 102.834(4)
_cell_angle_gamma 90.00
_cell_formula_units_Z 4
_cell_length_a 12.179(2)
_cell_length_b 15.898(2)
_cell_length_c 16.420(2)
_cell_measurement_reflns_used 12961
_cell_measurement_temperature 295(2)
_cell_measurement_theta_max 27.5
_cell_measurement_theta_min 3.0
_cell_volume 3099.8(7)
_computing_cell_refinement RAPID-AUTO
_computing_data_collection 'RAPID-AUTO (Rigaku, 1998)'
_computing_data_reduction 'CrystalStructure (Rigaku/MSC, 2002)'
_computing_molecular_graphics 'X-SEED (Barbour, 2001)'
_computing_publication_material 'publCIF (Westrip, 2007)'
_computing_structure_refinement 'SHELXL97 (Sheldrick, 1997)'
_computing_structure_solution 'SHELXS97 (Sheldrick, 1997)'
_diffrn_ambient_temperature 295(2)
_diffrn_detector_area_resol_mean 10.000
_diffrn_measured_fraction_theta_full 0.998
_diffrn_measured_fraction_theta_max 0.998
_diffrn_measurement_device_type 'Rigaku R-AXIS RAPID'
_diffrn_measurement_method '\w scans'
_diffrn_radiation_monochromator graphite
_diffrn_radiation_source 'fine-focus sealed tube'
_diffrn_radiation_type MoK\a
_diffrn_radiation_wavelength 0.71073
_diffrn_reflns_av_R_equivalents 0.0581
_diffrn_reflns_av_sigmaI/netI 0.0488
_diffrn_reflns_limit_h_max 13
_diffrn_reflns_limit_h_min -14
_diffrn_reflns_limit_k_max 18
_diffrn_reflns_limit_k_min -18
_diffrn_reflns_limit_l_max 19
_diffrn_reflns_limit_l_min -19
_diffrn_reflns_number 23434
_diffrn_reflns_theta_full 25.00
_diffrn_reflns_theta_max 25.00
_diffrn_reflns_theta_min 3.02
_diffrn_standards_number 0
_exptl_absorpt_coefficient_mu 0.770
_exptl_absorpt_correction_T_max 0.880
_exptl_absorpt_correction_T_min 0.590
_exptl_absorpt_correction_type multi-scan
_exptl_absorpt_process_details '(ABSCOR; Higashi, 1995)'
_exptl_crystal_colour Blue
_exptl_crystal_density_diffrn 1.438
_exptl_crystal_density_method 'not measured'
_exptl_crystal_description Block
_exptl_crystal_F_000 1404
_exptl_crystal_size_max 0.38
_exptl_crystal_size_mid 0.25
_exptl_crystal_size_min 0.17
_refine_diff_density_max 0.684
_refine_diff_density_min -0.508
_refine_ls_extinction_coef 0.0080(18)
_refine_ls_extinction_expression Fc^*^=kFc[1+0.001xFc^2^\l^3^/sin(2\q)]^-1/4^
_refine_ls_extinction_method SHELXL
_refine_ls_goodness_of_fit_ref 1.110
_refine_ls_hydrogen_treatment constr
_refine_ls_matrix_type full
_refine_ls_number_parameters 399
_refine_ls_number_reflns 5460
_refine_ls_number_restraints 66
_refine_ls_restrained_S_all 1.129
_refine_ls_R_factor_all 0.1135
_refine_ls_R_factor_gt 0.0711
_refine_ls_shift/su_max 0.001
_refine_ls_shift/su_mean <0.001
_refine_ls_structure_factor_coef Fsqd
_refine_ls_weighting_details 'calc w=1/[\s^2^(Fo^2^)+(0.1404P)^2^+1.2497P] where P=(Fo^2^+2Fc^2^)/3'
_refine_ls_weighting_scheme calc
_refine_ls_wR_factor_gt 0.2017
_refine_ls_wR_factor_ref 0.2471
_reflns_number_gt 3293
_reflns_number_total 5460
_reflns_threshold_expression I>2\s(I)
_cod_data_source_file ci2497.cif
_cod_data_source_block I
_cod_depositor_comments
;
The following automatic conversions were performed:
'_symmetry_cell_setting' value 'Monoclinic' changed to 'monoclinic'
according to '/home/saulius/struct/CIF-dictionaries/cif_core.dic'
dictionary named 'cif_core.dic' version 2.4.1 from 2010-06-29.

Automatic conversion script
Id: cif_fix_enum 1527 2010-12-29 10:47:43Z saulius 

The following automatic conversions were performed:

'_symmetry_cell_setting' value 'Monoclinic' changed to 'monoclinic'
according to /home/saulius/struct/CIF-dictionaries/cif_core.dic
dictionary named 'cif_core.dic' version 2.4.1 from 2010-06-29.

Automatic conversion script
Id: cif_fix_values 1715 2011-07-08 13:25:40Z adriana 
;
_cod_original_cell_volume 3099.9(8)
_cod_original_sg_symbol_H-M 'P 21/n'
_cod_database_code 2216359
_cod_database_fobs_code 2216359

loop_
_symmetry_equiv_pos_as_xyz
'x, y, z'
'-x+1/2, y+1/2, -z+1/2'
'-x, -y, -z'
'x-1/2, -y-1/2, z-1/2'

loop_
_atom_site_type_symbol
_atom_site_label
_atom_site_fract_x
_atom_site_fract_y
_atom_site_fract_z
_atom_site_U_iso_or_equiv
_atom_site_adp_type
_atom_site_calc_flag
_atom_site_refinement_flags
_atom_site_occupancy
Cu Cu1 0.42338(5) 0.38523(4) 0.21419(4) 0.0554(3) Uani d . 1
O O1 0.4755(3) 0.2807(3) 0.1671(2) 0.0630(10) Uani d . 1
O O2 0.5993(4) 0.2998(3) 0.2855(3) 0.0785(13) Uani d . 1
O O3 0.7685(3) 0.2409(3) 0.1683(3) 0.0663(11) Uani d . 1
O O4 1.2319(4) 0.3954(3) 0.1235(3) 0.0865(15) Uani d . 1
O O5 1.2925(3) 0.3207(3) 0.2359(3) 0.0663(11) Uani d . 1
O O6 0.4539(7) 0.0029(5) 0.2326(6) 0.169(3) Uani d DU 1
O O1W 0.8142(4) 0.3305(3) 0.5698(3) 0.0871(14) Uani d U 1
H H1W1 0.8856 0.3333 0.5841 0.131 Uiso d R 1
H H1W2 0.7928 0.2797 0.5711 0.131 Uiso d R 1
O O2W 0.6657(6) 0.2406(4) 0.4455(4) 0.124(2) Uani d U 1
H H2W1 0.6472 0.2499 0.3933 0.186 Uiso d R 1
H H2W2 0.6073 0.2235 0.4609 0.186 Uiso d R 1
O O3W 0.3860(6) 0.2179(5) 0.3771(5) 0.156(3) Uani d U 1
H H3W1 0.4473 0.2443 0.3950 0.233 Uiso d R 1
H H3W2 0.3542 0.2355 0.3288 0.233 Uiso d R 1
O O4W 0.4405(7) 0.0577(5) 0.3838(6) 0.180(3) Uani d U 1
H H4W1 0.3869 0.0384 0.3462 0.270 Uiso d R 1
H H4W2 0.4198 0.0559 0.4299 0.270 Uiso d R 1
O O5W 0.6616(4) 0.0497(4) 0.4591(3) 0.1076(18) Uani d U 1
H H5W1 0.6344 0.0923 0.4303 0.161 Uiso d R 1
H H5W2 0.7053 0.0653 0.5044 0.161 Uiso d R 1
N N1 0.5139(4) 0.4592(3) 0.1570(3) 0.0579(12) Uani d . 1
N N2 0.6480(4) 0.5091(3) 0.0992(3) 0.0628(13) Uani d . 1
H H2N 0.7116 0.5125 0.0849 0.075 Uiso calc R 1
N N3 0.4082(4) 0.4714(3) 0.2970(3) 0.0619(12) Uani d . 1
N N4 0.3327(4) 0.5670(3) 0.3673(3) 0.0685(14) Uani d . 1
H H4N 0.2825 0.5977 0.3824 0.082 Uiso calc R 1
N N5 0.5337(6) -0.0769(4) 0.1470(5) 0.119(2) Uani d DU 1
C C1 0.5601(5) 0.2565(4) 0.2215(4) 0.0602(14) Uani d . 1
C C2 0.6158(5) 0.1738(4) 0.2072(4) 0.0638(15) Uani d . 1
H H2A 0.5943 0.1307 0.2425 0.077 Uiso calc R 1
H H2B 0.5892 0.1566 0.1495 0.077 Uiso calc R 1
C C3 0.7430(5) 0.1814(4) 0.2266(4) 0.0646(16) Uani d . 1
H H3A 0.7709 0.2010 0.2834 0.078 Uiso calc R 1
H H3B 0.7772 0.1274 0.2202 0.078 Uiso calc R 1
C C4 0.8798(4) 0.2598(4) 0.1730(4) 0.0562(14) Uani d . 1
C C5 0.8999(5) 0.3188(4) 0.1135(4) 0.0636(15) Uani d . 1
H H5 0.8399 0.3412 0.0744 0.076 Uiso calc R 1
C C6 1.0065(5) 0.3428(4) 0.1136(4) 0.0622(15) Uani d . 1
H H6 1.0191 0.3801 0.0731 0.075 Uiso calc R 1
C C7 1.0973(4) 0.3128(4) 0.1728(3) 0.0538(13) Uani d . 1
C C8 1.0759(4) 0.2543(4) 0.2300(3) 0.0581(14) Uani d . 1
H H8 1.1361 0.2331 0.2697 0.070 Uiso calc R 1
C C9 0.9696(4) 0.2267(4) 0.2302(4) 0.0595(14) Uani d . 1
H H9 0.9581 0.1862 0.2683 0.071 Uiso calc R 1
C C10 1.2128(5) 0.3447(4) 0.1763(4) 0.0606(14) Uani d . 1
C C11 0.6153(5) 0.4466(4) 0.1434(4) 0.0604(14) Uani d . 1
H H11 0.6592 0.3997 0.1623 0.072 Uiso calc R 1
C C12 0.4764(5) 0.5357(4) 0.1179(3) 0.0552(13) Uani d . 1
C C13 0.3774(5) 0.5787(4) 0.1105(3) 0.0619(14) Uani d . 1
H H13 0.3205 0.5588 0.1349 0.074 Uiso calc R 1
C C14 0.3653(6) 0.6521(4) 0.0657(4) 0.0758(18) Uani d . 1
H H14 0.2991 0.6828 0.0599 0.091 Uiso calc R 1
C C15 0.4500(7) 0.6816(4) 0.0286(4) 0.0807(19) Uani d . 1
H H15 0.4388 0.7315 -0.0016 0.097 Uiso calc R 1
C C16 0.5487(6) 0.6396(4) 0.0355(4) 0.0727(17) Uani d . 1
H H16 0.6050 0.6595 0.0104 0.087 Uiso calc R 1
C C17 0.5617(5) 0.5667(4) 0.0808(3) 0.0582(14) Uani d . 1
C C18 0.3140(5) 0.5081(4) 0.3077(4) 0.0694(16) Uani d . 1
H H18 0.2427 0.4941 0.2770 0.083 Uiso calc R 1
C C19 0.4946(5) 0.5092(4) 0.3561(3) 0.0579(14) Uani d . 1
C C20 0.6081(5) 0.4948(4) 0.3737(4) 0.0706(17) Uani d . 1
H H20 0.6400 0.4548 0.3447 0.085 Uiso calc R 1
C C21 0.6737(6) 0.5429(5) 0.4372(5) 0.084(2) Uani d . 1
H H21 0.7512 0.5343 0.4511 0.101 Uiso calc R 1
C C22 0.6276(7) 0.6027(4) 0.4801(5) 0.083(2) Uani d . 1
H H22 0.6747 0.6343 0.5212 0.100 Uiso calc R 1
C C23 0.5131(7) 0.6168(4) 0.4634(4) 0.0771(19) Uani d . 1
H H23 0.4815 0.6563 0.4933 0.093 Uiso calc R 1
C C24 0.4475(6) 0.5696(4) 0.4002(4) 0.0640(15) Uani d . 1
C C25 0.5381(9) -0.0393(5) 0.2196(7) 0.140(4) Uani d DU 1
H H25 0.6030 -0.0435 0.2617 0.168 Uiso calc R 1
C C26 0.4364(13) -0.0725(14) 0.0809(11) 0.336(12) Uani d DU 1
H H26A 0.4120 -0.0151 0.0727 0.504 Uiso calc R 1
H H26B 0.3773 -0.1058 0.0948 0.504 Uiso calc R 1
H H26C 0.4539 -0.0937 0.0306 0.504 Uiso calc R 1
C C27 0.6256(8) -0.1250(6) 0.1309(7) 0.134(4) Uani d DU 1
H H27A 0.6911 -0.1156 0.1747 0.201 Uiso calc R 1
H H27B 0.6409 -0.1081 0.0784 0.201 Uiso calc R 1
H H27C 0.6064 -0.1837 0.1287 0.201 Uiso calc R 1

loop_
_atom_site_aniso_label
_atom_site_aniso_U_11
_atom_site_aniso_U_22
_atom_site_aniso_U_33
_atom_site_aniso_U_12
_atom_site_aniso_U_13
_atom_site_aniso_U_23
Cu1 0.0417(5) 0.0649(5) 0.0626(5) -0.0028(3) 0.0181(3) 0.0022(3)
O1 0.046(2) 0.073(3) 0.069(2) -0.0064(19) 0.0104(19) 0.001(2)
O2 0.076(3) 0.078(3) 0.076(3) 0.009(2) 0.005(2) -0.008(2)
O3 0.039(2) 0.079(3) 0.082(3) -0.0037(19) 0.0169(18) 0.017(2)
O4 0.051(3) 0.128(4) 0.075(3) -0.027(2) 0.004(2) 0.030(3)
O5 0.047(2) 0.079(3) 0.074(3) -0.002(2) 0.015(2) 0.008(2)
O6 0.151(6) 0.150(6) 0.209(7) -0.001(5) 0.044(5) 0.004(5)
O1W 0.084(3) 0.089(3) 0.086(3) 0.026(3) 0.015(2) 0.000(3)
O2W 0.154(5) 0.127(5) 0.087(3) 0.010(4) 0.018(3) 0.001(3)
O3W 0.136(5) 0.181(6) 0.149(5) -0.012(5) 0.031(4) 0.041(5)
O4W 0.136(5) 0.165(6) 0.225(7) 0.023(5) 0.011(5) -0.010(6)
O5W 0.078(3) 0.148(5) 0.102(3) 0.019(3) 0.032(3) -0.020(3)
N1 0.051(3) 0.065(3) 0.062(3) -0.001(2) 0.021(2) 0.001(2)
N2 0.052(3) 0.074(3) 0.069(3) -0.015(2) 0.027(2) 0.000(3)
N3 0.043(3) 0.073(3) 0.073(3) 0.001(2) 0.020(2) 0.007(3)
N4 0.061(3) 0.073(3) 0.077(3) 0.014(3) 0.027(3) 0.002(3)
N5 0.104(5) 0.116(5) 0.126(5) 0.014(4) 0.000(4) -0.004(5)
C1 0.047(3) 0.065(4) 0.072(4) -0.005(3) 0.021(3) 0.002(3)
C2 0.047(3) 0.058(3) 0.091(4) -0.002(3) 0.024(3) -0.001(3)
C3 0.050(3) 0.059(3) 0.089(4) 0.003(3) 0.024(3) 0.012(3)
C4 0.041(3) 0.063(3) 0.068(3) -0.007(2) 0.018(3) -0.001(3)
C5 0.048(3) 0.074(4) 0.067(3) -0.001(3) 0.010(3) 0.014(3)
C6 0.055(4) 0.068(4) 0.065(3) -0.004(3) 0.017(3) 0.013(3)
C7 0.043(3) 0.063(3) 0.058(3) -0.003(2) 0.015(3) 0.004(3)
C8 0.042(3) 0.068(4) 0.064(3) 0.005(3) 0.013(3) 0.010(3)
C9 0.040(3) 0.072(4) 0.069(3) 0.005(3) 0.017(3) 0.019(3)
C10 0.046(3) 0.072(4) 0.066(4) -0.004(3) 0.016(3) 0.006(3)
C11 0.048(3) 0.072(4) 0.065(3) -0.003(3) 0.018(3) -0.004(3)
C12 0.055(3) 0.061(3) 0.051(3) -0.008(3) 0.015(2) -0.009(3)
C13 0.062(4) 0.066(4) 0.058(3) 0.000(3) 0.016(3) -0.003(3)
C14 0.084(5) 0.074(4) 0.066(4) 0.013(4) 0.009(3) -0.011(3)
C15 0.101(6) 0.068(4) 0.071(4) -0.008(4) 0.015(4) 0.009(3)
C16 0.083(5) 0.072(4) 0.065(4) -0.016(4) 0.021(3) -0.001(3)
C17 0.062(4) 0.060(4) 0.054(3) -0.016(3) 0.017(3) -0.004(3)
C18 0.054(4) 0.087(4) 0.069(4) -0.001(3) 0.018(3) 0.005(4)
C19 0.051(3) 0.062(3) 0.064(3) 0.000(3) 0.019(3) 0.007(3)
C20 0.059(4) 0.075(4) 0.080(4) -0.001(3) 0.020(3) -0.010(3)
C21 0.060(4) 0.096(5) 0.094(5) 0.003(4) 0.010(4) -0.008(4)
C22 0.085(5) 0.081(5) 0.079(5) -0.006(4) 0.012(4) -0.008(4)
C23 0.095(6) 0.066(4) 0.071(4) 0.003(4) 0.021(4) -0.002(3)
C24 0.077(4) 0.051(3) 0.070(4) 0.006(3) 0.031(3) 0.003(3)
C25 0.142(7) 0.128(7) 0.150(7) 0.002(6) 0.034(6) 0.000(6)
C26 0.327(15) 0.329(15) 0.330(15) 0.029(10) 0.028(10) -0.003(10)
C27 0.119(7) 0.136(7) 0.156(7) 0.005(5) 0.048(6) 0.009(6)

loop_
_atom_type_symbol
_atom_type_description
_atom_type_scat_dispersion_real
_atom_type_scat_dispersion_imag
_atom_type_scat_source
C C 0.0033 0.0016 'International Tables Vol C Tables 4.2.6.8 and 6.1.1.4'
H H 0.0000 0.0000 'International Tables Vol C Tables 4.2.6.8 and 6.1.1.4'
N N 0.0061 0.0033 'International Tables Vol C Tables 4.2.6.8 and 6.1.1.4'
O O 0.0106 0.0060 'International Tables Vol C Tables 4.2.6.8 and 6.1.1.4'
Cu Cu 0.3201 1.2651 'International Tables Vol C Tables 4.2.6.8 and 6.1.1.4'

loop_
_geom_angle_atom_site_label_1
_geom_angle_atom_site_label_2
_geom_angle_atom_site_label_3
_geom_angle_site_symmetry_1
_geom_angle_site_symmetry_3
_geom_angle
N3 Cu1 N1 . . 93.53(19)
N3 Cu1 O5 . 1_455 91.88(18)
N1 Cu1 O5 . 1_455 160.05(19)
N3 Cu1 O1 . . 159.18(19)
N1 Cu1 O1 . . 92.98(17)
O5 Cu1 O1 1_455 . 88.67(16)
C1 O1 Cu1 . . 105.0(4)
C4 O3 C3 . . 117.7(4)
C10 O5 Cu1 . 1_655 102.2(3)
H1W1 O1W H1W2 . . 110.2
H2W1 O2W H2W2 . . 107.7
H3W1 O3W H3W2 . . 110.2
H4W1 O4W H4W2 . . 107.7
H5W1 O5W H5W2 . . 110.2
C11 N1 C12 . . 106.0(5)
C11 N1 Cu1 . . 129.1(4)
C12 N1 Cu1 . . 124.8(4)
C11 N2 C17 . . 107.9(4)
C11 N2 H2N . . 126.0
C17 N2 H2N . . 126.0
C18 N3 C19 . . 104.9(5)
C18 N3 Cu1 . . 127.8(4)
C19 N3 Cu1 . . 127.3(4)
C18 N4 C24 . . 107.4(5)
C18 N4 H4N . . 126.3
C24 N4 H4N . . 126.3
C25 N5 C26 . . 121.7(13)
C25 N5 C27 . . 122.2(9)
C26 N5 C27 . . 116.1(12)
O2 C1 O1 . . 121.5(6)
O2 C1 C2 . . 120.1(6)
O1 C1 C2 . . 118.4(6)
C3 C2 C1 . . 111.6(5)
C3 C2 H2A . . 109.3
C1 C2 H2A . . 109.3
C3 C2 H2B . . 109.3
C1 C2 H2B . . 109.3
H2A C2 H2B . . 108.0
O3 C3 C2 . . 106.1(5)
O3 C3 H3A . . 110.5
C2 C3 H3A . . 110.5
O3 C3 H3B . . 110.5
C2 C3 H3B . . 110.5
H3A C3 H3B . . 108.7
O3 C4 C9 . . 125.4(5)
O3 C4 C5 . . 115.2(5)
C9 C4 C5 . . 119.4(5)
C6 C5 C4 . . 120.0(5)
C6 C5 H5 . . 120.0
C4 C5 H5 . . 120.0
C5 C6 C7 . . 121.3(5)
C5 C6 H6 . . 119.3
C7 C6 H6 . . 119.3
C6 C7 C8 . . 117.8(5)
C6 C7 C10 . . 120.7(5)
C8 C7 C10 . . 121.5(5)
C9 C8 C7 . . 122.5(5)
C9 C8 H8 . . 118.8
C7 C8 H8 . . 118.8
C8 C9 C4 . . 119.0(5)
C8 C9 H9 . . 120.5
C4 C9 H9 . . 120.5
O4 C10 O5 . . 120.1(5)
O4 C10 C7 . . 121.2(5)
O5 C10 C7 . . 118.7(5)
N1 C11 N2 . . 112.4(5)
N1 C11 H11 . . 123.8
N2 C11 H11 . . 123.8
C13 C12 N1 . . 131.6(5)
C13 C12 C17 . . 120.6(6)
N1 C12 C17 . . 107.7(5)
C12 C13 C14 . . 117.5(6)
C12 C13 H13 . . 121.3
C14 C13 H13 . . 121.3
C13 C14 C15 . . 121.4(7)
C13 C14 H14 . . 119.3
C15 C14 H14 . . 119.3
C16 C15 C14 . . 121.8(6)
C16 C15 H15 . . 119.1
C14 C15 H15 . . 119.1
C15 C16 C17 . . 117.1(6)
C15 C16 H16 . . 121.4
C17 C16 H16 . . 121.4
C16 C17 N2 . . 132.4(6)
C16 C17 C12 . . 121.7(6)
N2 C17 C12 . . 105.9(5)
N3 C18 N4 . . 113.1(6)
N3 C18 H18 . . 123.4
N4 C18 H18 . . 123.4
C20 C19 N3 . . 130.1(6)
C20 C19 C24 . . 121.1(6)
N3 C19 C24 . . 108.7(5)
C19 C20 C21 . . 116.8(6)
C19 C20 H20 . . 121.6
C21 C20 H20 . . 121.6
C22 C21 C20 . . 122.1(7)
C22 C21 H21 . . 119.0
C20 C21 H21 . . 119.0
C21 C22 C23 . . 121.4(7)
C21 C22 H22 . . 119.3
C23 C22 H22 . . 119.3
C24 C23 C22 . . 116.8(6)
C24 C23 H23 . . 121.6
C22 C23 H23 . . 121.6
C23 C24 N4 . . 132.5(6)
C23 C24 C19 . . 121.7(6)
N4 C24 C19 . . 105.8(5)
O6 C25 N5 . . 120.8(11)
O6 C25 H25 . . 119.6
N5 C25 H25 . . 119.6
N5 C26 H26A . . 109.5
N5 C26 H26B . . 109.5
H26A C26 H26B . . 109.5
N5 C26 H26C . . 109.5
H26A C26 H26C . . 109.5
H26B C26 H26C . . 109.5
N5 C27 H27A . . 109.5
N5 C27 H27B . . 109.5
H27A C27 H27B . . 109.5
N5 C27 H27C . . 109.5
H27A C27 H27C . . 109.5
H27B C27 H27C . . 109.5

loop_
_geom_bond_atom_site_label_1
_geom_bond_atom_site_label_2
_geom_bond_site_symmetry_2
_geom_bond_distance
Cu1 N3 . 1.967(5)
Cu1 N1 . 1.984(4)
Cu1 O5 1_455 1.993(4)
Cu1 O1 . 1.995(4)
O1 C1 . 1.264(7)
O2 C1 . 1.259(7)
O3 C4 . 1.374(6)
O3 C3 . 1.428(7)
O4 C10 . 1.242(7)
O5 C10 . 1.275(7)
O5 Cu1 1_655 1.993(4)
O6 C25 . 1.283(8)
O1W H1W1 . 0.85
O1W H1W2 . 0.85
O2W H2W1 . 0.85
O2W H2W2 . 0.85
O3W H3W1 . 0.85
O3W H3W2 . 0.85
O4W H4W1 . 0.85
O4W H4W2 . 0.85
O5W H5W1 . 0.85
O5W H5W2 . 0.85
N1 C11 . 1.318(7)
N1 C12 . 1.405(7)
N2 C11 . 1.342(7)
N2 C17 . 1.376(7)
N2 H2N . 0.86
N3 C18 . 1.333(7)
N3 C19 . 1.399(7)
N4 C18 . 1.337(8)
N4 C24 . 1.383(8)
N4 H4N . 0.86
N5 C25 . 1.324(8)
N5 C26 . 1.420(10)
N5 C27 . 1.428(8)
C1 C2 . 1.521(8)
C2 C3 . 1.516(8)
C2 H2A . 0.97
C2 H2B . 0.97
C3 H3A . 0.97
C3 H3B . 0.97
C4 C9 . 1.378(8)
C4 C5 . 1.415(8)
C5 C6 . 1.353(8)
C5 H5 . 0.93
C6 C7 . 1.385(8)
C6 H6 . 0.93
C7 C8 . 1.386(7)
C7 C10 . 1.485(7)
C8 C9 . 1.369(7)
C8 H8 . 0.93
C9 H9 . 0.93
C11 H11 . 0.93
C12 C13 . 1.366(8)
C12 C17 . 1.405(7)
C13 C14 . 1.370(9)
C13 H13 . 0.93
C14 C15 . 1.390(9)
C14 H14 . 0.93
C15 C16 . 1.358(9)
C15 H15 . 0.93
C16 C17 . 1.368(9)
C16 H16 . 0.93
C18 H18 . 0.93
C19 C20 . 1.367(8)
C19 C24 . 1.401(8)
C20 C21 . 1.394(9)
C20 H20 . 0.93
C21 C22 . 1.375(10)
C21 H21 . 0.93
C22 C23 . 1.379(10)
C22 H22 . 0.93
C23 C24 . 1.383(9)
C23 H23 . 0.93
C25 H25 . 0.93
C26 H26A . 0.96
C26 H26B . 0.96
C26 H26C . 0.96
C27 H27A . 0.96
C27 H27B . 0.96
C27 H27C . 0.96

loop_
_geom_torsion_atom_site_label_1
_geom_torsion_atom_site_label_2
_geom_torsion_atom_site_label_3
_geom_torsion_atom_site_label_4
_geom_torsion_site_symmetry_1
_geom_torsion
N3 Cu1 O1 C1 . -15.1(7)
N1 Cu1 O1 C1 . 93.0(4)
O5 Cu1 O1 C1 1_455 -106.9(4)
N3 Cu1 N1 C11 . 122.8(5)
O5 Cu1 N1 C11 1_455 -131.8(6)
O1 Cu1 N1 C11 . -37.4(5)
N3 Cu1 N1 C12 . -61.3(4)
O5 Cu1 N1 C12 1_455 44.2(8)
O1 Cu1 N1 C12 . 138.5(4)
N1 Cu1 N3 C18 . 116.4(5)
O5 Cu1 N3 C18 1_455 -44.4(5)
O1 Cu1 N3 C18 . -135.6(5)
N1 Cu1 N3 C19 . -61.8(5)
O5 Cu1 N3 C19 1_455 137.4(5)
O1 Cu1 N3 C19 . 46.2(7)
Cu1 O1 C1 O2 . -5.3(6)
Cu1 O1 C1 C2 . 175.8(4)
O2 C1 C2 C3 . -43.4(8)
O1 C1 C2 C3 . 135.4(6)
C4 O3 C3 C2 . 179.5(5)
C1 C2 C3 O3 . -63.4(7)
C3 O3 C4 C9 . -0.7(8)
C3 O3 C4 C5 . 179.8(5)
O3 C4 C5 C6 . 179.0(5)
C9 C4 C5 C6 . -0.5(9)
C4 C5 C6 C7 . -2.2(9)
C5 C6 C7 C8 . 2.8(9)
C5 C6 C7 C10 . -175.1(6)
C6 C7 C8 C9 . -0.8(9)
C10 C7 C8 C9 . 177.1(5)
C7 C8 C9 C4 . -1.9(9)
O3 C4 C9 C8 . -177.0(5)
C5 C4 C9 C8 . 2.5(9)
Cu1 O5 C10 O4 1_655 1.2(7)
Cu1 O5 C10 C7 1_655 -177.2(4)
C6 C7 C10 O4 . -4.1(9)
C8 C7 C10 O4 . 178.0(6)
C6 C7 C10 O5 . 174.3(5)
C8 C7 C10 O5 . -3.6(9)
C12 N1 C11 N2 . 0.6(6)
Cu1 N1 C11 N2 . 177.2(4)
C17 N2 C11 N1 . -1.1(7)
C11 N1 C12 C13 . 178.6(6)
Cu1 N1 C12 C13 . 1.9(8)
C11 N1 C12 C17 . 0.0(6)
Cu1 N1 C12 C17 . -176.7(4)
N1 C12 C13 C14 . -178.3(6)
C17 C12 C13 C14 . 0.1(8)
C12 C13 C14 C15 . 0.5(9)
C13 C14 C15 C16 . -0.4(10)
C14 C15 C16 C17 . -0.2(10)
C15 C16 C17 N2 . 179.0(6)
C15 C16 C17 C12 . 0.8(9)
C11 N2 C17 C16 . -177.4(6)
C11 N2 C17 C12 . 1.0(6)
C13 C12 C17 C16 . -0.8(9)
N1 C12 C17 C16 . 177.9(5)
C13 C12 C17 N2 . -179.4(5)
N1 C12 C17 N2 . -0.7(6)
C19 N3 C18 N4 . 1.2(7)
Cu1 N3 C18 N4 . -177.3(4)
C24 N4 C18 N3 . -1.0(7)
C18 N3 C19 C20 . 178.8(6)
Cu1 N3 C19 C20 . -2.7(9)
C18 N3 C19 C24 . -0.9(6)
Cu1 N3 C19 C24 . 177.6(4)
N3 C19 C20 C21 . -179.7(6)
C24 C19 C20 C21 . 0.0(9)
C19 C20 C21 C22 . -0.5(11)
C20 C21 C22 C23 . 1.4(11)
C21 C22 C23 C24 . -1.6(10)
C22 C23 C24 N4 . 179.9(6)
C22 C23 C24 C19 . 1.1(9)
C18 N4 C24 C23 . -178.6(7)
C18 N4 C24 C19 . 0.3(6)
C20 C19 C24 C23 . -0.3(9)
N3 C19 C24 C23 . 179.5(5)
C20 C19 C24 N4 . -179.4(5)
N3 C19 C24 N4 . 0.4(6)
C26 N5 C25 O6 . -0.2(3)
C27 N5 C25 O6 . -179.4(3)
